data_7134739
loop_
_publ_author_name
'Mandal, Dipendu'
'Esposito, Madison R.'
'Griffin, Samuel E.'
'Domecus, Grant P.'
'Cohen, Seth M.'

_publ_section_title
;
 Selective hydrosilylation of olefins by a two-dimensional Rh(I)
 low-valent metal-organic framework.
;
_journal_issue 57
_journal_name_full 'Chemical communications (Cambridge, England)'
_journal_page_first 10526
_journal_page_last 10529
_journal_paper_doi 10.1039/d5cc02201k
_journal_volume 61
_journal_year 2025
_chemical_formula_moiety 'C300 H224 Cl8 O8 P16 Rh8'
_chemical_formula_sum 'C300 H224 Cl8 O8 P16 Rh8'
_chemical_formula_weight 5559.18
_chemical_name_systematic C1-Rh
_space_group_crystal_system orthorhombic
_space_group_IT_number 70
_space_group_name_Hall '-F 2uv 2vw'
_space_group_name_H-M_alt 'F d d d :2'
_atom_sites_solution_hydrogens geom
_atom_sites_solution_primary dual
_audit_creation_date 2025-06-11
_audit_creation_method
;
Olex2 1.5
(compiled 2024.02.16 svn.r378c4104 for OlexSys, GUI svn.r6928)
;
_audit_update_record
;
2025-06-12 deposited with the CCDC.	2025-06-17 downloaded from the CCDC.
;
_cell_angle_alpha 90
_cell_angle_beta 90
_cell_angle_gamma 90
_cell_formula_units_Z 2
_cell_length_a 11.6257(6)
_cell_length_b 22.2356(13)
_cell_length_c 46.905(3)
_cell_measurement_reflns_used 2494
_cell_measurement_temperature 100.15
_cell_measurement_theta_max 23.77
_cell_measurement_theta_min 2.94
_cell_volume 12125.1(12)
_computing_cell_refinement 'SAINT v8.40B (Bruker, 2019)'
_computing_data_collection 'APEX5 v2023.9-2 (Bruker, 2023)'
_computing_data_reduction 'SAINT v8.40B (Bruker, 2019)'
_computing_molecular_graphics 'Olex2 1.5 (Dolomanov et al., 2009)'
_computing_publication_material 'Olex2 1.5 (Dolomanov et al., 2009)'
_computing_structure_refinement 'olex2.refine 1.5 (Bourhis et al., 2015)'
_computing_structure_solution 'olex2.solve 1.5 (Bourhis et al., 2015)'
_diffrn_ambient_temperature 100.15
_diffrn_detector 'Bruker APEX-II CCD'
_diffrn_detector_area_resol_mean 7.9
_diffrn_detector_type 'CCD Area Detector'
_diffrn_measured_fraction_theta_full 1.000
_diffrn_measured_fraction_theta_max 1.000
_diffrn_measurement_device 'Kappa Four-Circle Diffractometer'
_diffrn_measurement_device_type 'Bruker APEX-II Ultra'
_diffrn_measurement_method '\w and \f scans'
_diffrn_radiation_monochromator 'Double Bounce Multilayer Mirrors'
_diffrn_radiation_probe x-ray
_diffrn_radiation_type MoK\a
_diffrn_radiation_wavelength 0.71073
_diffrn_radiation_xray_symbol K-L~3~
_diffrn_reflns_av_R_equivalents 0.0497
_diffrn_reflns_av_unetI/netI 0.0428
_diffrn_reflns_Laue_measured_fraction_full 1.000
_diffrn_reflns_Laue_measured_fraction_max 1.000
_diffrn_reflns_limit_h_max 14
_diffrn_reflns_limit_h_min -12
_diffrn_reflns_limit_k_max 23
_diffrn_reflns_limit_k_min -26
_diffrn_reflns_limit_l_max 55
_diffrn_reflns_limit_l_min -56
_diffrn_reflns_number 13932
_diffrn_reflns_point_group_measured_fraction_full 1.000
_diffrn_reflns_point_group_measured_fraction_max 1.000
_diffrn_reflns_theta_full 25.242
_diffrn_reflns_theta_max 25.345
_diffrn_reflns_theta_min 1.737
_diffrn_source 'Micro Focus Rotating Anode'
_diffrn_source_current 50.0
_diffrn_source_power 2.5
_diffrn_source_type 'Bruker TXS'
_diffrn_source_voltage 50.0
_diffrn_standards_number 0
_exptl_absorpt_coefficient_mu 0.788
_exptl_absorpt_correction_T_max 0.4903
_exptl_absorpt_correction_T_min 0.4226
_exptl_absorpt_correction_type multi-scan
_exptl_absorpt_process_details
;
SADABS-2016/2 (Bruker,2016/2) was used for absorption correction.
wR2(int) was 0.1314 before and 0.0485 after correction.
The Ratio of minimum to maximum transmission is 0.8619.
The \l/2 correction factor is Not present.
;
_exptl_crystal_colour 'clear yellowish yellow'
_exptl_crystal_colour_lustre clear
_exptl_crystal_colour_modifier yellowish
_exptl_crystal_colour_primary yellow
_exptl_crystal_density_diffrn 1.523
_exptl_crystal_description irregular
_exptl_crystal_F_000 5648
_exptl_crystal_size_max 0.033
_exptl_crystal_size_mid 0.014
_exptl_crystal_size_min 0.01
_refine_diff_density_max 1.852
_refine_diff_density_min -0.439
_refine_diff_density_rms 0.165
_refine_ls_extinction_method none
_refine_ls_goodness_of_fit_ref 1.134
_refine_ls_hydrogen_treatment constr
_refine_ls_matrix_type full
_refine_ls_number_parameters 298
_refine_ls_number_reflns 2773
_refine_ls_number_restraints 362
_refine_ls_restrained_S_all 1.118
_refine_ls_R_factor_all 0.0965
_refine_ls_R_factor_gt 0.0722
_refine_ls_shift/su_max 0.001
_refine_ls_shift/su_mean 0.000
_refine_ls_structure_factor_coef Fsqd
_refine_ls_weighting_details 'w=1/[\s^2^(Fo^2^)+(0.1194P)^2^+129.7599P] where P=(Fo^2^+2Fc^2^)/3'
_refine_ls_weighting_scheme calc
_refine_ls_wR_factor_gt 0.1944
_refine_ls_wR_factor_ref 0.2129
_reflns_Friedel_coverage 0.000
_reflns_number_gt 2110
_reflns_number_total 2773
_reflns_threshold_expression 'I > 2\s(I)'
_cod_data_source_file d5cc02201k2.cif
_cod_data_source_block c1-rh
_cod_depositor_comments
;
The following automatic conversions were performed:

data item '_diffrn_radiation_probe' value 'X-ray' was changed to
'x-ray' in accordance with the
/home/data/users/saulius/crontab/automatic-downloads/rss-feeds/RSC/lib/dictionaries/cif_core.dic
dictionary named 'cif_core.dic' version 2.4.2 last updated on
2011-04-26.

Automatic conversion script
Id: cif_fix_values 8170 2020-07-09 18:12:32Z antanas 

 Adding full bibliography for 7134739--7134740.cif.
;
_cod_original_cell_volume 12125.0(12)
_cod_original_sg_symbol_H-M Fddd
_cod_database_code 7134739
_shelx_shelxl_version_number 2019/1
_shelx_space_group_comment
;
The symmetry employed for this shelxl refinement is uniquely defined
by the following loop, which should always be used as a source of
symmetry information in preference to the above space-group names.
They are only intended as comments.
;
_shelx_estimated_absorpt_t_max 0.992
_shelx_estimated_absorpt_t_min 0.974
_olex2_refinement_description
;
1. Restrained distances
 Rh1-P1 \\sim Rh1-P1'
 with sigma of 0.02
 P1'-C15' \\sim P1-C15 \\sim P1'-C9' \\sim P1-C9 \\sim P1'-C3' \\sim P1-C3
 with sigma of 0.01
2. Uiso/Uaniso restraints and constraints
Uanis(C16) \\sim Ueq, Uanis(C17) \\sim Ueq, Uanis(C18) \\sim Ueq, Uanis(C19')
\\sim Ueq: with sigma of 0.02 and sigma for terminal atoms of 0.04
3. Rigid body (RIGU) restrains
 All non-hydrogen atoms
 with sigma for 1-2 distances of 0.01 and sigma for 1-3 distances of 0.01
4. Others
 Fixed Sof: Cl1(0.5) P1'(0.5) C3'(0.5) C8'(0.5) H8'(0.5) C7'(0.5) H7'(0.5)
 C6'(0.5) C5'(0.5) H5'(0.5) C4'(0.5) H4'(0.5) C9'(0.5) C10'(0.5) H10'(0.5)
 C11'(0.5) H11'(0.5) C12'(0.5) H12'(0.5) C13'(0.5) H13'(0.5) C14'(0.5)
 H14'(0.5) C15'(0.5) C20'(0.5) H20'(0.5) C19'(0.5) H19'(0.5) C18'(0.5)
 H18'(0.5) C17'(0.5) H17'(0.5) C16'(0.5) H16'(0.5) P1(0.5) C3(0.5) C4(0.5)
 H4(0.5) C5(0.5) H5(0.5) C6(0.5) C7(0.5) H7(0.5) C8(0.5) H8(0.5) C9(0.5)
 C14(0.5) H14(0.5) C13(0.5) H13(0.5) C12(0.5) H12(0.5) C11(0.5) H11(0.5)
 C10(0.5) H10(0.5) C15(0.5) C16(0.5) H16(0.5) C17(0.5) H17(0.5) C18(0.5)
 H18(0.5) C19(0.5) H19(0.5) C20(0.5) H20(0.5)
5.a Aromatic/amide H refined with riding coordinates:
 C8'(H8'), C7'(H7'), C5'(H5'), C4'(H4'), C10'(H10'), C11'(H11'), C12'(H12'),
 C13'(H13'), C14'(H14'), C20'(H20'), C19'(H19'), C18'(H18'), C17'(H17'),
 C16'(H16'), C4(H4), C5(H5), C7(H7), C8(H8), C14(H14), C13(H13), C12(H12),
 C11(H11), C10(H10), C16(H16), C17(H17), C18(H18), C19(H19), C20(H20)
5.b Fitted hexagon refined as free rotating group:
 C3'(C8',C7',C6',C5',C4'), C9'(C10',C11',C12',C13',C14'), C15'(C20',C19',C18',
 C17',C16'), C3(C4,C5,C6,C7,C8), C9(C14,C13,C12,C11,C10), C15(C16,C17,C18,C19,
 C20)
;
_olex2_submission_special_instructions 'No special instructions were received'

loop_
_space_group_symop_operation_xyz
'x, y, z'
'-x+3/4, -y+3/4, z'
'-x+3/4, y, -z+3/4'
'x, -y+3/4, -z+3/4'
'x, y+1/2, z+1/2'
'-x+3/4, -y+5/4, z+1/2'
'-x+3/4, y+1/2, -z+5/4'
'x, -y+5/4, -z+5/4'
'x+1/2, y, z+1/2'
'-x+5/4, -y+3/4, z+1/2'
'-x+5/4, y, -z+5/4'
'x+1/2, -y+3/4, -z+5/4'
'x+1/2, y+1/2, z'
'-x+5/4, -y+5/4, z'
'-x+5/4, y+1/2, -z+3/4'
'x+1/2, -y+5/4, -z+3/4'
'-x, -y, -z'
'x-3/4, y-3/4, -z'
'x-3/4, -y, z-3/4'
'-x, y-3/4, z-3/4'
'-x, -y+1/2, -z+1/2'
'x-3/4, y-1/4, -z+1/2'
'x-3/4, -y+1/2, z-1/4'
'-x, y-1/4, z-1/4'
'-x+1/2, -y, -z+1/2'
'x-1/4, y-3/4, -z+1/2'
'x-1/4, -y, z-1/4'
'-x+1/2, y-3/4, z-1/4'
'-x+1/2, -y+1/2, -z'
'x-1/4, y-1/4, -z'
'x-1/4, -y+1/2, z-3/4'
'-x+1/2, y-1/4, z-3/4'

loop_
_atom_site_label
_atom_site_type_symbol
_atom_site_fract_x
_atom_site_fract_y
_atom_site_fract_z
_atom_site_U_iso_or_equiv
_atom_site_adp_type
_atom_site_occupancy
_atom_site_site_symmetry_order
_atom_site_calc_flag
_atom_site_refinement_flags_posn
_atom_site_refinement_flags_adp
_atom_site_refinement_flags_occupancy
_atom_site_disorder_assembly
_atom_site_disorder_group
Rh1 Rh 0.625000 0.625000 0.45255(2) 0.0396(3) Uani 1 2 d DS T P . .
O1 O 0.625000 0.625000 0.51513(17) 0.080(3) Uani 1 2 d S T P . .
C1 C 0.625000 0.625000 0.4913(2) 0.046(2) Uani 1 2 d S T P A .
C2 C 0.875000 0.875000 0.375000 0.040(3) Uani 1 4 d S T P . .
Cl1 Cl 0.5904(3) 0.60530(15) 0.40320(7) 0.0483(9) Uani 0.5 1 d . . P A -2
P1' P 0.5607(7) 0.7259(4) 0.45330(18) 0.046(2) Uani 0.5 1 d D . P A -2
C3' C 0.6639(8) 0.7641(4) 0.4287(2) 0.038(4) Uani 0.5 1 d DG . P A -2
C8' C 0.7352(8) 0.7361(3) 0.4089(2) 0.043(3) Uani 0.5 1 d G . P A -2
H8' H 0.735735 0.693476 0.407420 0.052 Uiso 0.5 1 calc R U P A -2
C7' C 0.8058(7) 0.7704(4) 0.39142(18) 0.047(3) Uani 0.5 1 d G . P A -2
H7' H 0.854508 0.751318 0.377918 0.057 Uiso 0.5 1 calc R U P A -2
C6' C 0.8050(8) 0.8328(4) 0.39364(19) 0.028(3) Uani 0.5 1 d G . P A -2
C5' C 0.7337(10) 0.8607(3) 0.4134(2) 0.057(4) Uani 0.5 1 d G . P A -2
H5' H 0.733214 0.903352 0.414907 0.069 Uiso 0.5 1 calc R U P A -2
C4' C 0.6632(9) 0.8264(4) 0.4309(2) 0.053(4) Uani 0.5 1 d G . P A -2
H4' H 0.614440 0.845512 0.444408 0.063 Uiso 0.5 1 calc R U P A -2
C9' C 0.4144(8) 0.7341(5) 0.4388(3) 0.045(4) Uani 0.5 1 d DG . P A -2
C10' C 0.3437(10) 0.7819(5) 0.4465(3) 0.077(5) Uani 0.5 1 d G . P A -2
H10' H 0.368029 0.809511 0.460684 0.092 Uiso 0.5 1 calc R U P A -2
C11' C 0.2375(10) 0.7892(6) 0.4333(3) 0.092(7) Uani 0.5 1 d G . P A -2
H11' H 0.189183 0.821837 0.438555 0.111 Uiso 0.5 1 calc R U P A -2
C12' C 0.2019(10) 0.7487(7) 0.4125(3) 0.080(6) Uani 0.5 1 d G . P A -2
H12' H 0.129292 0.753747 0.403533 0.095 Uiso 0.5 1 calc R U P A -2
C13' C 0.2726(13) 0.7010(6) 0.4049(3) 0.061(5) Uani 0.5 1 d G . P A -2
H13' H 0.248245 0.673329 0.390640 0.074 Uiso 0.5 1 calc R U P A -2
C14' C 0.3788(11) 0.6937(5) 0.4180(3) 0.050(5) Uani 0.5 1 d G . P A -2
H14' H 0.427091 0.661002 0.412769 0.060 Uiso 0.5 1 calc R U P A -2
C15' C 0.5316(12) 0.7589(6) 0.4885(2) 0.049(4) Uani 0.5 1 d DG . P A -2
C20' C 0.5925(13) 0.8089(6) 0.4979(3) 0.074(8) Uani 0.5 1 d G . P A -2
H20' H 0.647657 0.827345 0.485784 0.089 Uiso 0.5 1 calc R U P A -2
C19' C 0.5728(15) 0.8319(7) 0.5250(4) 0.129(12) Uani 0.5 1 d G U P A -2
H19' H 0.614431 0.866072 0.531434 0.155 Uiso 0.5 1 calc R U P A -2
C18' C 0.4922(13) 0.8049(7) 0.5428(3) 0.091(8) Uani 0.5 1 d G . P A -2
H18' H 0.478664 0.820592 0.561294 0.109 Uiso 0.5 1 calc R U P A -2
C17' C 0.4312(10) 0.7548(6) 0.5334(2) 0.069(5) Uani 0.5 1 d G . P A -2
H17' H 0.376120 0.736386 0.545503 0.083 Uiso 0.5 1 calc R U P A -2
C16' C 0.4510(10) 0.7318(5) 0.5063(3) 0.060(4) Uani 0.5 1 d G . P A -2
H16' H 0.409345 0.697658 0.499852 0.072 Uiso 0.5 1 calc R U P A -2
P1 P 0.5503(6) 0.7179(4) 0.44845(18) 0.0383(19) Uani 0.5 1 d D . P A -1
C3 C 0.6446(7) 0.7771(4) 0.4337(2) 0.039(4) Uani 0.5 1 d DG . P A -1
C4 C 0.7631(7) 0.7722(4) 0.43686(17) 0.040(3) Uani 0.5 1 d G . P A -1
H4 H 0.794258 0.746509 0.451085 0.048 Uiso 0.5 1 calc R U P A -1
C5 C 0.8360(6) 0.8049(4) 0.4192(2) 0.042(3) Uani 0.5 1 d G . P A -1
H5 H 0.917020 0.801537 0.421378 0.050 Uiso 0.5 1 calc R U P A -1
C6 C 0.7904(7) 0.8424(5) 0.3984(2) 0.049(5) Uani 0.5 1 d G . P A -1
C7 C 0.6719(8) 0.8473(4) 0.39522(19) 0.044(3) Uani 0.5 1 d G . P A -1
H7 H 0.640775 0.872982 0.380988 0.053 Uiso 0.5 1 calc R U P A -1
C8 C 0.5990(6) 0.8146(4) 0.4129(2) 0.051(4) Uani 0.5 1 d G . P A -1
H8 H 0.518011 0.817954 0.410695 0.061 Uiso 0.5 1 calc R U P A -1
C9 C 0.4208(9) 0.7271(5) 0.4271(3) 0.046(5) Uani 0.5 1 d DG . P A -1
C14 C 0.3841(10) 0.7838(4) 0.4186(3) 0.087(7) Uani 0.5 1 d G . P A -1
H14 H 0.429570 0.818210 0.422838 0.104 Uiso 0.5 1 calc R U P A -1
C13 C 0.2809(11) 0.7903(4) 0.4039(3) 0.102(8) Uani 0.5 1 d G . P A -1
H13 H 0.255882 0.829108 0.398162 0.123 Uiso 0.5 1 calc R U P A -1
C12 C 0.2145(8) 0.7400(6) 0.3978(3) 0.063(5) Uani 0.5 1 d G . P A -1
H12 H 0.143937 0.744460 0.387737 0.076 Uiso 0.5 1 calc R U P A -1
C11 C 0.2511(10) 0.6833(5) 0.4062(3) 0.052(5) Uani 0.5 1 d G . P A -1
H11 H 0.205680 0.648913 0.401985 0.063 Uiso 0.5 1 calc R U P A -1
C10 C 0.3543(11) 0.6768(4) 0.4209(3) 0.038(4) Uani 0.5 1 d G . P A -1
H10 H 0.379368 0.638014 0.426660 0.045 Uiso 0.5 1 calc R U P A -1
C15 C 0.5227(13) 0.7615(7) 0.4804(3) 0.061(6) Uani 0.5 1 d DG . P A -1
C16 C 0.4097(12) 0.7678(8) 0.4896(3) 0.101(7) Uani 0.5 1 d G U P A -1
H16 H 0.348862 0.749837 0.479094 0.121 Uiso 0.5 1 calc R U P A -1
C17 C 0.3856(11) 0.8002(9) 0.5142(4) 0.133(9) Uani 0.5 1 d G U P A -1
H17 H 0.308368 0.804529 0.520517 0.159 Uiso 0.5 1 calc R U P A -1
C18 C 0.4746(14) 0.8265(9) 0.5296(3) 0.109(9) Uani 0.5 1 d G U P A -1
H18 H 0.458141 0.848681 0.546452 0.130 Uiso 0.5 1 calc R U P A -1
C19 C 0.5876(12) 0.8202(8) 0.5204(3) 0.092(9) Uani 0.5 1 d G . P A -1
H19 H 0.648409 0.838143 0.530964 0.111 Uiso 0.5 1 calc R U P A -1
C20 C 0.6117(10) 0.7877(7) 0.4958(3) 0.044(4) Uani 0.5 1 d G . P A -1
H20 H 0.688905 0.783452 0.489542 0.053 Uiso 0.5 1 calc R U P A -1

loop_
_atom_site_aniso_label
_atom_site_aniso_U_11
_atom_site_aniso_U_22
_atom_site_aniso_U_33
_atom_site_aniso_U_23
_atom_site_aniso_U_13
_atom_site_aniso_U_12
Rh1 0.0498(5) 0.0341(5) 0.0349(5) 0.000 0.000 0.0057(3)
O1 0.091(7) 0.111(8) 0.039(4) 0.000 0.000 -0.018(6)
C1 0.040(5) 0.044(5) 0.056(6) 0.000 0.000 -0.012(4)
C2 0.044(7) 0.031(6) 0.045(7) 0.000 0.000 0.000
Cl1 0.067(2) 0.0406(18) 0.0375(17) -0.0052(13) 0.0024(15) 0.0092(15)
P1' 0.040(4) 0.019(3) 0.080(5) 0.008(3) -0.015(3) -0.007(2)
C3' 0.046(9) 0.029(7) 0.037(7) 0.001(6) -0.001(7) 0.000(6)
C8' 0.037(7) 0.032(6) 0.061(8) 0.001(6) -0.010(6) -0.009(5)
C7' 0.044(8) 0.044(7) 0.054(8) -0.002(6) -0.002(6) 0.002(6)
C6' 0.043(8) 0.024(6) 0.017(5) 0.000(5) -0.016(5) 0.001(5)
C5' 0.092(12) 0.032(7) 0.048(8) 0.000(6) 0.027(9) 0.002(7)
C4' 0.077(10) 0.034(7) 0.047(8) -0.002(6) 0.014(7) 0.008(7)
C9' 0.054(9) 0.033(7) 0.049(10) 0.009(7) -0.006(7) -0.007(6)
C10' 0.071(11) 0.061(10) 0.099(14) 0.000(9) -0.036(10) 0.018(8)
C11' 0.091(13) 0.075(12) 0.110(15) -0.015(11) -0.044(12) 0.034(10)
C12' 0.080(13) 0.093(13) 0.066(13) 0.012(10) -0.045(10) 0.013(10)
C13' 0.053(10) 0.063(11) 0.068(12) 0.006(9) 0.003(8) -0.024(8)
C14' 0.056(11) 0.042(9) 0.052(9) 0.014(8) 0.001(8) -0.016(8)
C15' 0.030(8) 0.033(9) 0.085(10) -0.015(7) -0.008(7) 0.009(7)
C20' 0.046(11) 0.057(14) 0.120(16) -0.030(11) 0.005(10) -0.022(10)
C19' 0.113(17) 0.144(18) 0.132(15) -0.048(13) 0.041(12) -0.046(14)
C18' 0.055(11) 0.108(15) 0.110(15) -0.041(13) 0.021(11) -0.023(11)
C17' 0.043(9) 0.072(11) 0.094(12) -0.034(9) 0.017(8) -0.007(8)
C16' 0.041(8) 0.041(8) 0.097(11) -0.018(7) 0.018(8) -0.006(6)
P1 0.031(3) 0.027(3) 0.058(3) -0.003(2) -0.003(2) -0.008(2)
C3 0.039(7) 0.017(7) 0.062(10) 0.013(6) -0.009(6) 0.005(6)
C4 0.047(7) 0.035(6) 0.037(7) 0.007(5) -0.010(5) -0.015(5)
C5 0.046(7) 0.040(7) 0.041(7) 0.005(5) -0.004(5) -0.016(6)
C6 0.056(9) 0.018(7) 0.072(12) 0.004(7) -0.009(8) -0.002(7)
C7 0.057(7) 0.033(7) 0.043(7) 0.001(6) -0.007(6) -0.003(6)
C8 0.045(8) 0.040(7) 0.068(9) 0.017(7) -0.004(7) 0.005(6)
C9 0.034(8) 0.041(8) 0.064(13) -0.020(7) -0.016(7) 0.013(6)
C14 0.086(12) 0.039(8) 0.135(18) -0.029(9) -0.067(13) 0.010(7)
C13 0.089(13) 0.045(9) 0.17(2) -0.024(11) -0.073(14) 0.021(8)
C12 0.058(10) 0.067(9) 0.064(12) -0.029(8) -0.031(9) 0.021(8)
C11 0.042(9) 0.064(10) 0.050(10) 0.002(8) 0.001(7) -0.006(8)
C10 0.033(7) 0.042(8) 0.038(8) -0.001(7) 0.003(6) -0.016(7)
C15 0.062(11) 0.050(12) 0.070(10) -0.016(8) 0.019(8) -0.015(9)
C16 0.068(10) 0.123(15) 0.112(13) -0.066(12) 0.029(9) -0.026(9)
C17 0.095(12) 0.166(18) 0.137(14) -0.080(13) 0.032(10) -0.041(11)
C18 0.079(11) 0.131(16) 0.116(14) -0.088(13) 0.027(10) -0.013(10)
C19 0.072(12) 0.108(17) 0.097(15) -0.066(15) 0.033(10) -0.039(11)
C20 0.056(10) 0.038(9) 0.038(8) 0.002(6) 0.012(6) 0.005(8)

loop_
_atom_type_symbol
_atom_type_description
_atom_type_scat_dispersion_real
_atom_type_scat_dispersion_imag
_atom_type_scat_source
C C 0.0033 0.0016 'International Tables Vol C Tables 4.2.6.8 and 6.1.1.4'
H H 0.0000 0.0000 'International Tables Vol C Tables 4.2.6.8 and 6.1.1.4'
Cl Cl 0.1484 0.1585 'International Tables Vol C Tables 4.2.6.8 and 6.1.1.4'
O O 0.0106 0.0060 'International Tables Vol C Tables 4.2.6.8 and 6.1.1.4'
P P 0.1023 0.0942 'International Tables Vol C Tables 4.2.6.8 and 6.1.1.4'
Rh Rh -1.1178 0.9187 'International Tables Vol C Tables 4.2.6.8 and 6.1.1.4'

loop_
_geom_angle_atom_site_label_1
_geom_angle_atom_site_label_2
_geom_angle_atom_site_label_3
_geom_angle
_geom_angle_site_symmetry_1
_geom_angle_site_symmetry_3
_geom_angle_publ_flag
C1 Rh1 Cl1 165.60(9) . . ?
C1 Rh1 P1' 89.1(2) . . ?
C1 Rh1 P1 94.9(2) . . ?
P1' Rh1 Cl1 97.8(2) . . ?
O1 C1 Rh1 180.0 . . ?
C3' P1' Rh1 102.6(4) . . ?
C9' P1' Rh1 112.4(5) . . ?
C9' P1' C3' 108.7(7) . . ?
C15' P1' Rh1 116.7(6) . . ?
C15' P1' C3' 119.4(7) . . ?
C15' P1' C9' 97.0(7) . . ?
C8' C3' P1' 126.2(6) . . ?
C8' C3' C4' 120.0 . . ?
C4' C3' P1' 113.7(6) . . ?
C3' C8' H8' 120.0 . . ?
C7' C8' C3' 120.0 . . ?
C7' C8' H8' 120.0 . . ?
C8' C7' H7' 120.0 . . ?
C6' C7' C8' 120.0 . . ?
C6' C7' H7' 120.0 . . ?
C7' C6' C2 124.7(6) . . ?
C5' C6' C2 115.2(6) . . ?
C5' C6' C7' 120.0 . . ?
C6' C5' H5' 120.0 . . ?
C6' C5' C4' 120.0 . . ?
C4' C5' H5' 120.0 . . ?
C3' C4' H4' 120.0 . . ?
C5' C4' C3' 120.0 . . ?
C5' C4' H4' 120.0 . . ?
C10' C9' P1' 121.8(8) . . ?
C10' C9' C14' 120.0 . . ?
C14' C9' P1' 118.0(8) . . ?
C9' C10' H10' 120.0 . . ?
C11' C10' C9' 120.0 . . ?
C11' C10' H10' 120.0 . . ?
C10' C11' H11' 120.0 . . ?
C12' C11' C10' 120.0 . . ?
C12' C11' H11' 120.0 . . ?
C11' C12' H12' 120.0 . . ?
C11' C12' C13' 120.0 . . ?
C13' C12' H12' 120.0 . . ?
C12' C13' H13' 120.0 . . ?
C14' C13' C12' 120.0 . . ?
C14' C13' H13' 120.0 . . ?
C9' C14' H14' 120.0 . . ?
C13' C14' C9' 120.0 . . ?
C13' C14' H14' 120.0 . . ?
C20' C15' P1' 120.7(8) . . ?
C20' C15' C16' 120.0 . . ?
C16' C15' P1' 119.3(7) . . ?
C15' C20' H20' 120.0 . . ?
C19' C20' C15' 120.0 . . ?
C19' C20' H20' 120.0 . . ?
C20' C19' H19' 120.0 . . ?
C20' C19' C18' 120.0 . . ?
C18' C19' H19' 120.0 . . ?
C19' C18' H18' 120.0 . . ?
C17' C18' C19' 120.0 . . ?
C17' C18' H18' 120.0 . . ?
C18' C17' H17' 120.0 . . ?
C16' C17' C18' 120.0 . . ?
C16' C17' H17' 120.0 . . ?
C15' C16' H16' 120.0 . . ?
C17' C16' C15' 120.0 . . ?
C17' C16' H16' 120.0 . . ?
C3 P1 Rh1 117.2(5) . . ?
C9 P1 Rh1 118.0(5) . . ?
C9 P1 C3 101.8(7) . . ?
C15 P1 Rh1 119.2(7) . . ?
C15 P1 C3 92.0(7) . . ?
C15 P1 C9 104.5(8) . . ?
C4 C3 P1 119.5(6) . . ?
C4 C3 C8 120.0 . . ?
C8 C3 P1 117.7(6) . . ?
C3 C4 H4 120.0 . . ?
C3 C4 C5 120.0 . . ?
C5 C4 H4 120.0 . . ?
C4 C5 H5 120.0 . . ?
C6 C5 C4 120.0 . . ?
C6 C5 H5 120.0 . . ?
C5 C6 C2 120.4(6) . . ?
C5 C6 C7 120.0 . . ?
C7 C6 C2 119.2(6) . . ?
C6 C7 H7 120.0 . . ?
C8 C7 C6 120.0 . . ?
C8 C7 H7 120.0 . . ?
C3 C8 H8 120.0 . . ?
C7 C8 C3 120.0 . . ?
C7 C8 H8 120.0 . . ?
C14 C9 P1 120.8(7) . . ?
C14 C9 C10 120.0 . . ?
C10 C9 P1 119.0(7) . . ?
C9 C14 H14 120.0 . . ?
C9 C14 C13 120.0 . . ?
C13 C14 H14 120.0 . . ?
C14 C13 H13 120.0 . . ?
C12 C13 C14 120.0 . . ?
C12 C13 H13 120.0 . . ?
C13 C12 H12 120.0 . . ?
C11 C12 C13 120.0 . . ?
C11 C12 H12 120.0 . . ?
C12 C11 H11 120.0 . . ?
C12 C11 C10 120.0 . . ?
C10 C11 H11 120.0 . . ?
C9 C10 H10 120.0 . . ?
C11 C10 C9 120.0 . . ?
C11 C10 H10 120.0 . . ?
C16 C15 P1 118.5(9) . . ?
C16 C15 C20 120.0 . . ?
C20 C15 P1 121.5(9) . . ?
C15 C16 H16 120.0 . . ?
C17 C16 C15 120.0 . . ?
C17 C16 H16 120.0 . . ?
C16 C17 H17 120.0 . . ?
C18 C17 C16 120.0 . . ?
C18 C17 H17 120.0 . . ?
C17 C18 H18 120.0 . . ?
C19 C18 C17 120.0 . . ?
C19 C18 H18 120.0 . . ?
C18 C19 H19 120.0 . . ?
C20 C19 C18 120.0 . . ?
C20 C19 H19 120.0 . . ?
C15 C20 H20 120.0 . . ?
C19 C20 C15 120.0 . . ?
C19 C20 H20 120.0 . . ?

loop_
_geom_bond_atom_site_label_1
_geom_bond_atom_site_label_2
_geom_bond_distance
_geom_bond_site_symmetry_2
_geom_bond_publ_flag
Rh1 C1 1.818(12) . ?
Rh1 Cl1 2.390(3) . ?
Rh1 P1' 2.364(8) . ?
Rh1 P1 2.250(8) . ?
O1 C1 1.117(13) . ?
C2 C6' 1.519(6) . ?
C2 C6 1.642(6) . ?
P1' C3' 1.869(7) . ?
P1' C9' 1.841(7) . ?
P1' C15' 1.839(7) . ?
C3' C8' 1.3900 . ?
C3' C4' 1.3900 . ?
C8' H8' 0.9500 . ?
C8' C7' 1.3900 . ?
C7' H7' 0.9500 . ?
C7' C6' 1.3900 . ?
C6' C5' 1.3900 . ?
C5' H5' 0.9500 . ?
C5' C4' 1.3900 . ?
C4' H4' 0.9500 . ?
C9' C10' 1.3900 . ?
C9' C14' 1.3900 . ?
C10' H10' 0.9500 . ?
C10' C11' 1.3900 . ?
C11' H11' 0.9500 . ?
C11' C12' 1.3900 . ?
C12' H12' 0.9500 . ?
C12' C13' 1.3900 . ?
C13' H13' 0.9500 . ?
C13' C14' 1.3900 . ?
C14' H14' 0.9500 . ?
C15' C20' 1.3900 . ?
C15' C16' 1.3900 . ?
C20' H20' 0.9500 . ?
C20' C19' 1.3900 . ?
C19' H19' 0.9500 . ?
C19' C18' 1.3900 . ?
C18' H18' 0.9500 . ?
C18' C17' 1.3900 . ?
C17' H17' 0.9500 . ?
C17' C16' 1.3900 . ?
C16' H16' 0.9500 . ?
P1 C3 1.846(7) . ?
P1 C9 1.820(7) . ?
P1 C15 1.814(7) . ?
C3 C4 1.3900 . ?
C3 C8 1.3900 . ?
C4 H4 0.9500 . ?
C4 C5 1.3900 . ?
C5 H5 0.9500 . ?
C5 C6 1.3900 . ?
C6 C7 1.3900 . ?
C7 H7 0.9500 . ?
C7 C8 1.3900 . ?
C8 H8 0.9500 . ?
C9 C14 1.3900 . ?
C9 C10 1.3900 . ?
C14 H14 0.9500 . ?
C14 C13 1.3900 . ?
C13 H13 0.9500 . ?
C13 C12 1.3900 . ?
C12 H12 0.9500 . ?
C12 C11 1.3900 . ?
C11 H11 0.9500 . ?
C11 C10 1.3900 . ?
C10 H10 0.9500 . ?
C15 C16 1.3900 . ?
C15 C20 1.3900 . ?
C16 H16 0.9500 . ?
C16 C17 1.3900 . ?
C17 H17 0.9500 . ?
C17 C18 1.3900 . ?
C18 H18 0.9500 . ?
C18 C19 1.3900 . ?
C19 H19 0.9500 . ?
C19 C20 1.3900 . ?
C20 H20 0.9500 . ?

loop_
_geom_torsion_atom_site_label_1
_geom_torsion_atom_site_label_2
_geom_torsion_atom_site_label_3
_geom_torsion_atom_site_label_4
_geom_torsion
_geom_torsion_site_symmetry_1
_geom_torsion_site_symmetry_2
_geom_torsion_site_symmetry_3
_geom_torsion_site_symmetry_4
_geom_torsion_publ_flag
Rh1 P1' C3' C8' 17.1(9) . . . . ?
Rh1 P1' C3' C4' -164.5(5) . . . . ?
Rh1 P1' C9' C10' 155.5(7) . . . . ?
Rh1 P1' C9' C14' -29.7(9) . . . . ?
Rh1 P1' C15' C20' 119.1(8) . . . . ?
Rh1 P1' C15' C16' -58.4(10) . . . . ?
Rh1 P1 C3 C4 -27.2(9) . . . . ?
Rh1 P1 C3 C8 134.0(5) . . . . ?
Rh1 P1 C9 C14 -166.2(7) . . . . ?
Rh1 P1 C9 C10 18.2(10) . . . . ?
Rh1 P1 C15 C16 -104.9(9) . . . . ?
Rh1 P1 C15 C20 74.3(12) . . . . ?
C2 C6' C5' C4' 178.0(8) . . . . ?
C2 C6 C7 C8 172.8(9) . . . . ?
P1' C3' C8' C7' 178.3(9) . . . . ?
P1' C3' C4' C5' -178.5(8) . . . . ?
P1' C9' C10' C11' 174.8(10) . . . . ?
P1' C9' C14' C13' -175.0(10) . . . . ?
P1' C15' C20' C19' -177.5(11) . . . . ?
P1' C15' C16' C17' 177.5(11) . . . . ?
C3' P1' C9' C10' -91.7(9) . . . . ?
C3' P1' C9' C14' 83.2(9) . . . . ?
C3' P1' C15' C20' -5.4(12) . . . . ?
C3' P1' C15' C16' 177.1(8) . . . . ?
C3' C8' C7' C6' 0.0 . . . . ?
C8' C3' C4' C5' 0.0 . . . . ?
C8' C7' C6' C2 -177.8(9) . . . . ?
C8' C7' C6' C5' 0.0 . . . . ?
C7' C6' C5' C4' 0.0 . . . . ?
C6' C5' C4' C3' 0.0 . . . . ?
C4' C3' C8' C7' 0.0 . . . . ?
C9' P1' C3' C8' -102.1(8) . . . . ?
C9' P1' C3' C4' 76.3(8) . . . . ?
C9' P1' C15' C20' -121.5(9) . . . . ?
C9' P1' C15' C16' 61.0(10) . . . . ?
C9' C10' C11' C12' 0.0 . . . . ?
C10' C9' C14' C13' 0.0 . . . . ?
C10' C11' C12' C13' 0.0 . . . . ?
C11' C12' C13' C14' 0.0 . . . . ?
C12' C13' C14' C9' 0.0 . . . . ?
C14' C9' C10' C11' 0.0 . . . . ?
C15' P1' C3' C8' 148.1(8) . . . . ?
C15' P1' C3' C4' -33.5(9) . . . . ?
C15' P1' C9' C10' 32.7(10) . . . . ?
C15' P1' C9' C14' -152.4(8) . . . . ?
C15' C20' C19' C18' 0.0 . . . . ?
C20' C15' C16' C17' 0.0 . . . . ?
C20' C19' C18' C17' 0.0 . . . . ?
C19' C18' C17' C16' 0.0 . . . . ?
C18' C17' C16' C15' 0.0 . . . . ?
C16' C15' C20' C19' 0.0 . . . . ?
P1 C3 C4 C5 160.7(9) . . . . ?
P1 C3 C8 C7 -161.1(9) . . . . ?
P1 C9 C14 C13 -175.6(10) . . . . ?
P1 C9 C10 C11 175.7(10) . . . . ?
P1 C15 C16 C17 179.2(13) . . . . ?
P1 C15 C20 C19 -179.2(14) . . . . ?
C3 P1 C9 C14 -36.4(10) . . . . ?
C3 P1 C9 C10 147.9(8) . . . . ?
C3 P1 C15 C16 132.2(9) . . . . ?
C3 P1 C15 C20 -48.6(11) . . . . ?
C3 C4 C5 C6 0.0 . . . . ?
C4 C3 C8 C7 0.0 . . . . ?
C4 C5 C6 C2 -172.7(9) . . . . ?
C4 C5 C6 C7 0.0 . . . . ?
C5 C6 C7 C8 0.0 . . . . ?
C6 C7 C8 C3 0.0 . . . . ?
C8 C3 C4 C5 0.0 . . . . ?
C9 P1 C3 C4 -157.4(7) . . . . ?
C9 P1 C3 C8 3.7(8) . . . . ?
C9 P1 C15 C16 29.4(11) . . . . ?
C9 P1 C15 C20 -151.3(11) . . . . ?
C9 C14 C13 C12 0.0 . . . . ?
C14 C9 C10 C11 0.0 . . . . ?
C14 C13 C12 C11 0.0 . . . . ?
C13 C12 C11 C10 0.0 . . . . ?
C12 C11 C10 C9 0.0 . . . . ?
C10 C9 C14 C13 0.0 . . . . ?
C15 P1 C3 C4 97.3(8) . . . . ?
C15 P1 C3 C8 -101.5(8) . . . . ?
C15 P1 C9 C14 58.8(10) . . . . ?
C15 P1 C9 C10 -116.9(9) . . . . ?
C15 C16 C17 C18 0.0 . . . . ?
C16 C15 C20 C19 0.0 . . . . ?
C16 C17 C18 C19 0.0 . . . . ?
C17 C18 C19 C20 0.0 . . . . ?
C18 C19 C20 C15 0.0 . . . . ?
C20 C15 C16 C17 0.0 . . . . ?
